data_7250908
loop_
_publ_author_name
'R., Manjunath'
'Rao, Ashwini'
Mahesha,
'A. H., Udaya Kumar'
'Acharya, Sudarshan'
'Udupa E. G., Padmanabha'
'Abdul Salam, Abdul Ajees'
'Hakkimane, Sushruta S.'
'B. S., Shashikala'
'N. K., Lokanath'
'Gaonkar, Santosh L.'

_publ_section_title
;
 Design and synthesis of N-substituted-2-butyl-4-chloro-1H-imidazole
 derivatives as potential ACE inhibitors: in vitro study, in-silico
 analysis, and a multifaceted CSD-supported crystallographic investigation
;
_journal_issue 42
_journal_name_full 'RSC Advances'
_journal_page_first 35077
_journal_page_last 35098
_journal_paper_doi 10.1039/D5RA04675K
_journal_volume 15
_journal_year 2025
_chemical_formula_moiety 'C17 H23 Cl N2 O2'
_chemical_formula_sum 'C17 H23 Cl N2 O2'
_chemical_formula_weight 322.82
_space_group_crystal_system monoclinic
_space_group_IT_number 14
_space_group_name_Hall '-P 2ybc'
_space_group_name_H-M_alt 'P 1 21/c 1'
_atom_sites_solution_hydrogens geom
_audit_creation_date 2025-09-01
_audit_creation_method
;
Olex2 1.5
(compiled 2025.07.13 svn.rb7424aed for OlexSys, GUI svn.r7314)
;
_audit_update_record
;
2025-09-07 deposited with the CCDC.	2025-09-09 downloaded from the CCDC.
;
_cell_angle_alpha 90
_cell_angle_beta 94.920(5)
_cell_angle_gamma 90
_cell_formula_units_Z 4
_cell_length_a 11.2517(5)
_cell_length_b 13.8607(6)
_cell_length_c 11.2925(7)
_cell_measurement_reflns_used 6664
_cell_measurement_temperature 293(2)
_cell_measurement_theta_max 27.4210
_cell_measurement_theta_min 1.8000
_cell_volume 1754.65(15)
_computing_molecular_graphics 'Olex2 1.5 (Dolomanov et al., 2009)'
_computing_publication_material 'Olex2 1.5 (Dolomanov et al., 2009)'
_computing_structure_refinement 'SHELXL 2018/3 (Sheldrick, 2015)'
_diffrn_ambient_temperature 293
_diffrn_detector_area_resol_mean 10.0000
_diffrn_measured_fraction_theta_full 1.000
_diffrn_measured_fraction_theta_max 1.000
_diffrn_measurement_details
;
List of Runs (angles in degrees, time in seconds):

  # Type    Start    End  Width  t~exp~   \w     \q     \k     \f   Frames
#--------------------------------------------------------------------------
  1  \w      2.00  44.00   0.70   12.00    --   13.00  38.00   0.00   60
  2  \w     67.00  93.60   0.70   12.00    --   13.00  38.00   0.00   38
  3  \w    -16.00  21.80   0.70   12.00    --   13.00  57.00   0.00   54
  4  \w     31.00  65.30   0.70   12.00    --   13.00  57.00   0.00   49
  5  \w     66.00  92.60   0.70   12.00    --   13.00  57.00   0.00   38
  6  \w    -23.00  42.80   0.70   12.00    --   13.00  38.00-150.00   94
  7  \w     66.00  92.60   0.70   12.00    --   13.00  38.00-150.00   38
  8  \w     -7.00  84.70   0.70   12.00    --   13.00  77.00   0.00  131
  9  \w     41.00  99.80   0.70   12.00    --   13.00  77.00-120.00   84
 10  \w    -16.00 101.60   0.70   12.00    --   13.00  57.00-150.00  168
;
_diffrn_measurement_device 'four-circle diffractometer'
_diffrn_measurement_device_type 'XtaLAB Pro II AFC12 (RINC): Kappa single'
_diffrn_measurement_method '\w scans'
_diffrn_radiation_type MoK\a
_diffrn_radiation_wavelength 0.71073
_diffrn_reflns_av_R_equivalents 0.0242
_diffrn_reflns_av_unetI/netI 0.0242
_diffrn_reflns_Laue_measured_fraction_full 1.000
_diffrn_reflns_Laue_measured_fraction_max 1.000
_diffrn_reflns_limit_h_max 13
_diffrn_reflns_limit_h_min -12
_diffrn_reflns_limit_k_max 11
_diffrn_reflns_limit_k_min -16
_diffrn_reflns_limit_l_max 13
_diffrn_reflns_limit_l_min -13
_diffrn_reflns_number 14146
_diffrn_reflns_point_group_measured_fraction_full 1.000
_diffrn_reflns_point_group_measured_fraction_max 1.000
_diffrn_reflns_theta_full 25.242
_diffrn_reflns_theta_max 25.495
_diffrn_reflns_theta_min 1.817
_exptl_absorpt_coefficient_mu 0.226
_exptl_absorpt_correction_T_max 0.958
_exptl_absorpt_correction_T_min 0.949
_exptl_absorpt_correction_type multi-scan
_exptl_absorpt_process_details
;
CrysAlisPro 1.171.41.123a (Rigaku Oxford Diffraction, 2022)
Empirical absorption correction using spherical harmonics,
implemented in SCALE3 ABSPACK scaling algorithm.
;
_exptl_crystal_colour white
_exptl_crystal_density_diffrn 1.222
_exptl_crystal_description block
_exptl_crystal_F_000 688
_exptl_crystal_size_max 0.23
_exptl_crystal_size_mid 0.22
_exptl_crystal_size_min 0.19
_refine_diff_density_max 0.216
_refine_diff_density_min -0.365
_refine_diff_density_rms 0.034
_refine_ls_extinction_coef 0.0033(10)
_refine_ls_extinction_expression Fc^*^=kFc[1+0.001xFc^2^\l^3^/sin(2\q)]^-1/4^
_refine_ls_extinction_method 'SHELXL-2018/3 (Sheldrick 2018)'
_refine_ls_goodness_of_fit_ref 1.046
_refine_ls_hydrogen_treatment constr
_refine_ls_matrix_type full
_refine_ls_number_parameters 252
_refine_ls_number_reflns 3267
_refine_ls_number_restraints 43
_refine_ls_restrained_S_all 1.043
_refine_ls_R_factor_all 0.0646
_refine_ls_R_factor_gt 0.0510
_refine_ls_shift/su_max 0.000
_refine_ls_shift/su_mean 0.000
_refine_ls_structure_factor_coef Fsqd
_refine_ls_weighting_details 'w=1/[\s^2^(Fo^2^)+(0.0518P)^2^+0.8468P] where P=(Fo^2^+2Fc^2^)/3'
_refine_ls_weighting_scheme calc
_refine_ls_wR_factor_gt 0.1293
_refine_ls_wR_factor_ref 0.1382
_reflns_Friedel_coverage 0.000
_reflns_number_gt 2575
_reflns_number_total 3267
_reflns_threshold_expression 'I > 2\s(I)'
_cod_data_source_file d5ra04675k2.cif
_cod_data_source_block lp312_auto
_cod_database_code 7250908
_shelx_shelxl_version_number 2018/3
_shelx_space_group_comment
;
The symmetry employed for this shelxl refinement is uniquely defined
by the following loop, which should always be used as a source of
symmetry information in preference to the above space-group names.
They are only intended as comments.
;
_shelx_estimated_absorpt_t_max 0.958
_shelx_estimated_absorpt_t_min 0.950
_olex2_refinement_description
;
1. Fixed Uiso
 At 1.2 times of:
  All C(H) groups, All C(H,H) groups
 At 1.5 times of:
  All C(H,H,H) groups, All O(H) groups
2. Restrained distances
 C14-C15 \\sim C14A-C15A
 with sigma of 0.02
 C15-C16 \\sim C15A-C16A
 with sigma of 0.02
 C16-C17 \\sim C16A-C17A
 with sigma of 0.02
 N1-C14 \\sim N1-C14A
 with sigma of 0.04
 C14-C16 \\sim C14A-C16A
 with sigma of 0.04
 C15-C17 \\sim C15A-C17A
 with sigma of 0.04
 O1-C8 \\sim O3-C8
 with sigma of 0.001
3. Uiso/Uaniso restraints and constraints
C14A \\sim C15A \\sim C16A \\sim C17A: within 2A with sigma of 0.001 and sigma
for terminal atoms of 0.002 within 2A
4. Rigid body (RIGU) restrains
 O3, C8, C7, C9
 with sigma for 1-2 distances of 0.001 and sigma for 1-3 distances of 0.001
5. Others
 Sof(H8b)=Sof(O3)=Sof(H3)=Sof(C14A)=Sof(H14c)=Sof(H14d)=Sof(C15A)=Sof(H15c)=
 Sof(H15d)=Sof(C16A)=Sof(H16c)=Sof(H16d)=Sof(C17A)=Sof(H17d)=Sof(H17e)=
 Sof(H17f)=1-FVAR(1)
 Sof(O1)=Sof(H1)=Sof(H8a)=Sof(C14)=Sof(H14a)=Sof(H14b)=Sof(C15)=Sof(H15a)=
 Sof(H15b)=Sof(C16)=Sof(H16a)=Sof(H16b)=Sof(C17)=Sof(H17a)=Sof(H17b)=Sof(H17c)=
 FVAR(1)
6.a Ternary CH refined with riding coordinates:
 C8(H8a), C8(H8b)
6.b Secondary CH2 refined with riding coordinates:
 C9(H9a,H9b), C11(H11a,H11b), C14(H14a,H14b), C15(H15a,H15b), C16(H16a,H16b),
 C14A(H14c,H14d), C15A(H15c,H15d), C16A(H16c,H16d)
6.c Aromatic/amide H refined with riding coordinates:
 C6(H6), C1(H1a), C5(H5), C2(H2a)
6.d Idealised Me refined as rotating group:
 C4(H4a,H4b,H4c), C17(H17a,H17b,H17c), C17A(H17d,H17e,H17f)
6.e Idealised tetrahedral OH refined as rotating group:
 O2(H2), O1(H1), O3(H3)
;
_olex2_submission_special_instructions 'No special instructions were received'

loop_
_space_group_symop_operation_xyz
'x, y, z'
'-x, y+1/2, -z+1/2'
'-x, -y, -z'
'x, -y-1/2, z-1/2'

loop_
_atom_site_label
_atom_site_type_symbol
_atom_site_fract_x
_atom_site_fract_y
_atom_site_fract_z
_atom_site_U_iso_or_equiv
_atom_site_adp_type
_atom_site_occupancy
_atom_site_site_symmetry_order
_atom_site_calc_flag
_atom_site_refinement_flags_posn
_atom_site_refinement_flags_adp
_atom_site_refinement_flags_occupancy
_atom_site_disorder_assembly
_atom_site_disorder_group
Cl1 Cl 0.66539(7) 0.40851(6) 0.79588(10) 0.1115(4) Uani 1 1 d . . . . .
N1 N 0.38083(14) 0.31124(11) 0.62553(15) 0.0472(4) Uani 1 1 d D . . . .
O2 O 0.48886(16) 0.14697(12) 0.78872(18) 0.0776(6) Uani 1 1 d . . . . .
H2 H 0.515960 0.092197 0.796400 0.116 Uiso 1 1 calc R U . . .
N2 N 0.45302(16) 0.45305(12) 0.68395(18) 0.0592(5) Uani 1 1 d . . . . .
O1 O 0.28339(18) 0.30143(15) 0.37312(18) 0.0623(7) Uani 0.776(4) 1 d D . P A 1
H1 H 0.345567 0.326680 0.356032 0.093 Uiso 0.776(4) 1 calc R U P A 1
C13 C 0.36108(18) 0.40781(14) 0.62943(19) 0.0496(5) Uani 1 1 d . . . . .
C9 C 0.29826(19) 0.23765(14) 0.57527(18) 0.0493(5) Uani 1 1 d . . . . .
H9A H 0.217241 0.258392 0.584503 0.059 Uiso 1 1 calc R U . . .
H9B H 0.311930 0.178279 0.619839 0.059 Uiso 1 1 calc R U . . .
C7 C 0.22214(19) 0.13965(15) 0.40361(18) 0.0510(5) Uani 1 1 d . . . . .
C10 C 0.49284(18) 0.29351(14) 0.6814(2) 0.0526(5) Uani 1 1 d . . . . .
C8 C 0.31059(19) 0.21733(15) 0.44409(19) 0.0532(5) Uani 1 1 d D . . . .
H8A H 0.391815 0.195470 0.433434 0.064 Uiso 0.776(4) 1 calc R U P A 1
H8B H 0.292617 0.276175 0.397872 0.064 Uiso 0.224(4) 1 calc R U P A 2
C6 C 0.2499(2) 0.04344(17) 0.4204(2) 0.0632(6) Uani 1 1 d . . . . .
H6 H 0.326033 0.025633 0.451197 0.076 Uiso 1 1 calc R U . . .
C12 C 0.5328(2) 0.38169(16) 0.7163(2) 0.0631(6) Uani 1 1 d . . . . .
C3 C 0.0505(2) -0.00299(19) 0.3464(2) 0.0650(6) Uani 1 1 d . . . . .
C1 C 0.1084(2) 0.16301(18) 0.3568(2) 0.0650(6) Uani 1 1 d . . . . .
H1A H 0.088333 0.227455 0.343857 0.078 Uiso 1 1 calc R U . . .
C11 C 0.5454(2) 0.19581(15) 0.6992(2) 0.0625(6) Uani 1 1 d . . . . .
H11A H 0.534978 0.159661 0.625507 0.075 Uiso 1 1 calc R U . . .
H11B H 0.630185 0.201147 0.722213 0.075 Uiso 1 1 calc R U . . .
C14 C 0.2464(5) 0.4525(3) 0.5806(5) 0.0557(9) Uani 0.776(4) 1 d D . P A 1
H14A H 0.220750 0.420720 0.506297 0.067 Uiso 0.776(4) 1 calc R U P A 1
H14B H 0.186541 0.439846 0.635552 0.067 Uiso 0.776(4) 1 calc R U P A 1
C5 C 0.1646(3) -0.02682(18) 0.3914(2) 0.0703(7) Uani 1 1 d . . . . .
H5 H 0.184754 -0.091450 0.402660 0.084 Uiso 1 1 calc R U . . .
C2 C 0.0244(2) 0.09285(19) 0.3291(2) 0.0705(7) Uani 1 1 d . . . . .
H2A H -0.051623 0.110718 0.297972 0.085 Uiso 1 1 calc R U . . .
C4 C -0.0431(3) -0.0802(2) 0.3178(3) 0.0918(9) Uani 1 1 d . . . . .
H4A H -0.004799 -0.141763 0.312922 0.138 Uiso 1 1 calc R U . . .
H4B H -0.086752 -0.065698 0.243177 0.138 Uiso 1 1 calc R U . . .
H4C H -0.096863 -0.081888 0.379340 0.138 Uiso 1 1 calc R U . . .
C15 C 0.2500(3) 0.5571(2) 0.5591(4) 0.0738(11) Uani 0.776(4) 1 d D . P A 1
H15A H 0.310798 0.570191 0.505301 0.089 Uiso 0.776(4) 1 calc R U P A 1
H15B H 0.273599 0.589294 0.633650 0.089 Uiso 0.776(4) 1 calc R U P A 1
C16 C 0.1337(4) 0.5998(3) 0.5074(4) 0.0798(11) Uani 0.776(4) 1 d D . P A 1
H16A H 0.073608 0.590216 0.562932 0.096 Uiso 0.776(4) 1 calc R U P A 1
H16B H 0.107712 0.565792 0.434617 0.096 Uiso 0.776(4) 1 calc R U P A 1
C17 C 0.1429(5) 0.7061(3) 0.4807(6) 0.134(2) Uani 0.776(4) 1 d D . P A 1
H17A H 0.068322 0.728553 0.442790 0.200 Uiso 0.776(4) 1 calc R U P A 1
H17B H 0.204944 0.716449 0.428836 0.200 Uiso 0.776(4) 1 calc R U P A 1
H17C H 0.161124 0.740930 0.553454 0.200 Uiso 0.776(4) 1 calc R U P A 1
O3 O 0.4345(4) 0.1941(6) 0.4412(8) 0.077(2) Uani 0.224(4) 1 d D . P A 2
H3 H 0.465817 0.232961 0.398878 0.116 Uiso 0.224(4) 1 calc R U P A 2
C14A C 0.256(3) 0.4646(18) 0.584(3) 0.118(4) Uani 0.224(4) 1 d D U P A 2
H14C H 0.221636 0.494665 0.650788 0.142 Uiso 0.224(4) 1 calc R U P A 2
H14D H 0.197063 0.421449 0.545816 0.142 Uiso 0.224(4) 1 calc R U P A 2
C15A C 0.2848(17) 0.5408(14) 0.4983(18) 0.118(4) Uani 0.224(4) 1 d D U P A 2
H15C H 0.309241 0.509509 0.427492 0.142 Uiso 0.224(4) 1 calc R U P A 2
H15D H 0.352463 0.577402 0.533066 0.142 Uiso 0.224(4) 1 calc R U P A 2
C16A C 0.1869(19) 0.6096(14) 0.4618(16) 0.119(4) Uani 0.224(4) 1 d D U P A 2
H16C H 0.214645 0.651575 0.401229 0.142 Uiso 0.224(4) 1 calc R U P A 2
H16D H 0.120596 0.572616 0.424655 0.142 Uiso 0.224(4) 1 calc R U P A 2
C17A C 0.1402(18) 0.6715(17) 0.5544(16) 0.120(4) Uani 0.224(4) 1 d D U P A 2
H17D H 0.069089 0.703565 0.522082 0.180 Uiso 0.224(4) 1 calc R U P A 2
H17E H 0.199215 0.718673 0.580545 0.180 Uiso 0.224(4) 1 calc R U P A 2
H17F H 0.122159 0.632300 0.620666 0.180 Uiso 0.224(4) 1 calc R U P A 2

loop_
_atom_site_aniso_label
_atom_site_aniso_U_11
_atom_site_aniso_U_22
_atom_site_aniso_U_33
_atom_site_aniso_U_23
_atom_site_aniso_U_13
_atom_site_aniso_U_12
Cl1 0.0674(5) 0.0781(5) 0.1796(10) -0.0187(5) -0.0445(5) -0.0097(4)
N1 0.0482(9) 0.0338(8) 0.0588(10) -0.0014(7) 0.0000(8) -0.0038(7)
O2 0.0790(12) 0.0441(9) 0.1134(15) 0.0159(9) 0.0285(11) 0.0207(8)
N2 0.0584(11) 0.0345(9) 0.0837(13) -0.0039(9) 0.0001(9) -0.0036(8)
O1 0.0689(13) 0.0592(13) 0.0585(13) 0.0161(10) 0.0045(10) -0.0092(10)
C13 0.0529(12) 0.0348(10) 0.0606(13) 0.0007(9) 0.0020(9) -0.0015(9)
C9 0.0550(12) 0.0396(10) 0.0531(11) -0.0013(9) 0.0023(9) -0.0107(9)
C7 0.0591(12) 0.0506(11) 0.0433(11) -0.0036(9) 0.0037(9) -0.0042(9)
C10 0.0470(11) 0.0366(10) 0.0737(14) -0.0009(10) 0.0011(10) -0.0004(9)
C8 0.0586(11) 0.0495(11) 0.0519(11) 0.0017(9) 0.0056(9) -0.0056(9)
C6 0.0649(14) 0.0549(14) 0.0680(15) -0.0021(11) -0.0043(11) 0.0017(11)
C12 0.0502(12) 0.0434(12) 0.0930(18) -0.0065(12) -0.0085(11) -0.0032(10)
C3 0.0709(15) 0.0708(16) 0.0524(13) -0.0093(11) 0.0013(11) -0.0160(12)
C1 0.0672(15) 0.0569(14) 0.0687(15) 0.0028(12) -0.0069(12) 0.0030(11)
C11 0.0559(13) 0.0414(12) 0.0906(17) -0.0002(12) 0.0088(12) 0.0078(10)
C14 0.0569(19) 0.0433(17) 0.066(2) 0.0049(15) -0.0015(15) 0.0062(14)
C5 0.0906(18) 0.0466(13) 0.0728(16) -0.0061(12) 0.0013(14) -0.0051(12)
C2 0.0630(14) 0.0724(17) 0.0734(16) -0.0048(13) -0.0104(12) -0.0060(13)
C4 0.099(2) 0.086(2) 0.090(2) -0.0188(17) 0.0023(16) -0.0363(17)
C15 0.073(2) 0.0416(17) 0.103(3) 0.0110(19) -0.015(2) 0.0047(15)
C16 0.088(3) 0.059(2) 0.090(3) 0.005(2) -0.007(2) 0.015(2)
C17 0.149(5) 0.064(3) 0.182(6) 0.033(3) -0.021(4) 0.032(3)
O3 0.061(2) 0.093(6) 0.079(5) -0.010(4) 0.013(3) -0.008(3)
C14A 0.118(8) 0.124(9) 0.114(8) 0.031(6) 0.014(6) 0.043(7)
C15A 0.118(8) 0.124(9) 0.114(8) 0.031(6) 0.014(6) 0.043(6)
C16A 0.118(8) 0.124(9) 0.114(8) 0.031(6) 0.014(6) 0.043(6)
C17A 0.120(8) 0.126(9) 0.116(8) 0.031(7) 0.014(6) 0.042(7)

loop_
_atom_type_symbol
_atom_type_description
_atom_type_scat_dispersion_real
_atom_type_scat_dispersion_imag
_atom_type_scat_source
C C 0.0033 0.0016 'International Tables Vol C Tables 4.2.6.8 and 6.1.1.4'
H H 0.0000 0.0000 'International Tables Vol C Tables 4.2.6.8 and 6.1.1.4'
Cl Cl 0.1484 0.1585 'International Tables Vol C Tables 4.2.6.8 and 6.1.1.4'
N N 0.0061 0.0033 'International Tables Vol C Tables 4.2.6.8 and 6.1.1.4'
O O 0.0106 0.0060 'International Tables Vol C Tables 4.2.6.8 and 6.1.1.4'

loop_
_geom_angle_atom_site_label_1
_geom_angle_atom_site_label_2
_geom_angle_atom_site_label_3
_geom_angle
_geom_angle_site_symmetry_1
_geom_angle_site_symmetry_3
_geom_angle_publ_flag
C13 N1 C9 126.88(17) . . ?
C13 N1 C10 107.80(16) . . ?
C10 N1 C9 125.29(17) . . ?
C11 O2 H2 109.5 . . ?
C13 N2 C12 104.61(17) . . ?
C8 O1 H1 109.5 . . ?
N1 C13 C14 122.4(2) . . ?
N1 C13 C14A 130.1(14) . . ?
N2 C13 N1 111.13(18) . . ?
N2 C13 C14 126.5(2) . . ?
N2 C13 C14A 118.8(13) . . ?
N1 C9 H9A 108.9 . . ?
N1 C9 H9B 108.9 . . ?
N1 C9 C8 113.46(16) . . ?
H9A C9 H9B 107.7 . . ?
C8 C9 H9A 108.9 . . ?
C8 C9 H9B 108.9 . . ?
C6 C7 C8 120.8(2) . . ?
C6 C7 C1 118.1(2) . . ?
C1 C7 C8 120.9(2) . . ?
N1 C10 C11 124.12(18) . . ?
C12 C10 N1 103.89(18) . . ?
C12 C10 C11 131.9(2) . . ?
O1 C8 C9 111.10(18) . . ?
O1 C8 C7 107.89(18) . . ?
O1 C8 H8A 109.9 . . ?
C9 C8 H8A 109.9 . . ?
C9 C8 H8B 109.4 . . ?
C7 C8 C9 108.24(16) . . ?
C7 C8 H8A 109.9 . . ?
C7 C8 H8B 109.4 . . ?
O3 C8 C9 103.5(4) . . ?
O3 C8 C7 116.7(4) . . ?
O3 C8 H8B 109.4 . . ?
C7 C6 H6 119.9 . . ?
C7 C6 C5 120.2(2) . . ?
C5 C6 H6 119.9 . . ?
N2 C12 Cl1 120.38(17) . . ?
C10 C12 Cl1 127.03(18) . . ?
C10 C12 N2 112.57(19) . . ?
C5 C3 C4 121.1(3) . . ?
C2 C3 C5 117.7(2) . . ?
C2 C3 C4 121.2(3) . . ?
C7 C1 H1A 119.4 . . ?
C2 C1 C7 121.2(2) . . ?
C2 C1 H1A 119.4 . . ?
O2 C11 C10 109.60(19) . . ?
O2 C11 H11A 109.7 . . ?
O2 C11 H11B 109.7 . . ?
C10 C11 H11A 109.7 . . ?
C10 C11 H11B 109.7 . . ?
H11A C11 H11B 108.2 . . ?
C13 C14 H14A 108.3 . . ?
C13 C14 H14B 108.3 . . ?
H14A C14 H14B 107.4 . . ?
C15 C14 C13 115.8(3) . . ?
C15 C14 H14A 108.3 . . ?
C15 C14 H14B 108.3 . . ?
C6 C5 H5 119.3 . . ?
C3 C5 C6 121.5(2) . . ?
C3 C5 H5 119.3 . . ?
C3 C2 C1 121.2(2) . . ?
C3 C2 H2A 119.4 . . ?
C1 C2 H2A 119.4 . . ?
C3 C4 H4A 109.5 . . ?
C3 C4 H4B 109.5 . . ?
C3 C4 H4C 109.5 . . ?
H4A C4 H4B 109.5 . . ?
H4A C4 H4C 109.5 . . ?
H4B C4 H4C 109.5 . . ?
C14 C15 H15A 108.6 . . ?
C14 C15 H15B 108.6 . . ?
C14 C15 C16 114.6(3) . . ?
H15A C15 H15B 107.6 . . ?
C16 C15 H15A 108.6 . . ?
C16 C15 H15B 108.6 . . ?
C15 C16 H16A 109.0 . . ?
C15 C16 H16B 109.0 . . ?
C15 C16 C17 112.9(4) . . ?
H16A C16 H16B 107.8 . . ?
C17 C16 H16A 109.0 . . ?
C17 C16 H16B 109.0 . . ?
C16 C17 H17A 109.5 . . ?
C16 C17 H17B 109.5 . . ?
C16 C17 H17C 109.5 . . ?
H17A C17 H17B 109.5 . . ?
H17A C17 H17C 109.5 . . ?
H17B C17 H17C 109.5 . . ?
C8 O3 H3 109.5 . . ?
C13 C14A H14C 108.9 . . ?
C13 C14A H14D 108.9 . . ?
C13 C14A C15A 113(2) . . ?
H14C C14A H14D 107.7 . . ?
C15A C14A H14C 108.9 . . ?
C15A C14A H14D 108.9 . . ?
C14A C15A H15C 108.3 . . ?
C14A C15A H15D 108.3 . . ?
C14A C15A C16A 116.1(17) . . ?
H15C C15A H15D 107.4 . . ?
C16A C15A H15C 108.3 . . ?
C16A C15A H15D 108.3 . . ?
C15A C16A H16C 107.7 . . ?
C15A C16A H16D 107.7 . . ?
H16C C16A H16D 107.1 . . ?
C17A C16A C15A 118.3(16) . . ?
C17A C16A H16C 107.7 . . ?
C17A C16A H16D 107.7 . . ?
C16A C17A H17D 109.5 . . ?
C16A C17A H17E 109.5 . . ?
C16A C17A H17F 109.5 . . ?
H17D C17A H17E 109.5 . . ?
H17D C17A H17F 109.5 . . ?
H17E C17A H17F 109.5 . . ?

loop_
_geom_bond_atom_site_label_1
_geom_bond_atom_site_label_2
_geom_bond_distance
_geom_bond_site_symmetry_2
_geom_bond_publ_flag
Cl1 C12 1.715(2) . ?
N1 C13 1.358(2) . ?
N1 C9 1.461(2) . ?
N1 C10 1.382(3) . ?
O2 H2 0.8200 . ?
O2 C11 1.412(3) . ?
N2 C13 1.316(3) . ?
N2 C12 1.364(3) . ?
O1 H1 0.8200 . ?
O1 C8 1.433(3) . ?
C13 C14 1.493(5) . ?
C13 C14A 1.47(3) . ?
C9 H9A 0.9700 . ?
C9 H9B 0.9700 . ?
C9 C8 1.526(3) . ?
C7 C8 1.510(3) . ?
C7 C6 1.379(3) . ?
C7 C1 1.380(3) . ?
C10 C12 1.349(3) . ?
C10 C11 1.484(3) . ?
C8 H8A 0.9800 . ?
C8 H8B 0.9800 . ?
C8 O3 1.434(3) . ?
C6 H6 0.9300 . ?
C6 C5 1.386(3) . ?
C3 C5 1.380(4) . ?
C3 C2 1.371(4) . ?
C3 C4 1.516(3) . ?
C1 H1A 0.9300 . ?
C1 C2 1.374(3) . ?
C11 H11A 0.9700 . ?
C11 H11B 0.9700 . ?
C14 H14A 0.9700 . ?
C14 H14B 0.9700 . ?
C14 C15 1.471(4) . ?
C5 H5 0.9300 . ?
C2 H2A 0.9300 . ?
C4 H4A 0.9600 . ?
C4 H4B 0.9600 . ?
C4 H4C 0.9600 . ?
C15 H15A 0.9700 . ?
C15 H15B 0.9700 . ?
C15 C16 1.508(5) . ?
C16 H16A 0.9700 . ?
C16 H16B 0.9700 . ?
C16 C17 1.510(5) . ?
C17 H17A 0.9600 . ?
C17 H17B 0.9600 . ?
C17 H17C 0.9600 . ?
O3 H3 0.8200 . ?
C14A H14C 0.9700 . ?
C14A H14D 0.9700 . ?
C14A C15A 1.487(17) . ?
C15A H15C 0.9700 . ?
C15A H15D 0.9700 . ?
C15A C16A 1.488(15) . ?
C16A H16C 0.9700 . ?
C16A H16D 0.9700 . ?
C16A C17A 1.484(16) . ?
C17A H17D 0.9600 . ?
C17A H17E 0.9600 . ?
C17A H17F 0.9600 . ?

loop_
_geom_torsion_atom_site_label_1
_geom_torsion_atom_site_label_2
_geom_torsion_atom_site_label_3
_geom_torsion_atom_site_label_4
_geom_torsion
_geom_torsion_site_symmetry_1
_geom_torsion_site_symmetry_2
_geom_torsion_site_symmetry_3
_geom_torsion_site_symmetry_4
_geom_torsion_publ_flag
N1 C13 C14 C15 -162.7(4) . . . . ?
N1 C13 C14A C15A -123(2) . . . . ?
N1 C9 C8 O1 -62.4(2) . . . . ?
N1 C9 C8 C7 179.27(17) . . . . ?
N1 C9 C8 O3 54.8(4) . . . . ?
N1 C10 C12 Cl1 177.47(19) . . . . ?
N1 C10 C12 N2 -0.8(3) . . . . ?
N1 C10 C11 O2 -73.2(3) . . . . ?
N2 C13 C14 C15 19.7(6) . . . . ?
N2 C13 C14A C15A 58(3) . . . . ?
C13 N1 C9 C8 90.3(2) . . . . ?
C13 N1 C10 C12 0.4(3) . . . . ?
C13 N1 C10 C11 177.7(2) . . . . ?
C13 N2 C12 Cl1 -177.53(18) . . . . ?
C13 N2 C12 C10 0.9(3) . . . . ?
C13 C14 C15 C16 178.7(4) . . . . ?
C13 C14A C15A C16A -172(2) . . . . ?
C9 N1 C13 N2 178.21(19) . . . . ?
C9 N1 C13 C14 0.2(4) . . . . ?
C9 N1 C13 C14A -1.3(16) . . . . ?
C9 N1 C10 C12 -177.7(2) . . . . ?
C9 N1 C10 C11 -0.4(3) . . . . ?
C7 C6 C5 C3 -0.5(4) . . . . ?
C7 C1 C2 C3 -0.3(4) . . . . ?
C10 N1 C13 N2 0.1(3) . . . . ?
C10 N1 C13 C14 -177.9(3) . . . . ?
C10 N1 C13 C14A -179.4(16) . . . . ?
C10 N1 C9 C8 -91.9(2) . . . . ?
C8 C7 C6 C5 174.9(2) . . . . ?
C8 C7 C1 C2 -174.5(2) . . . . ?
C6 C7 C8 O1 155.1(2) . . . . ?
C6 C7 C8 C9 -84.6(2) . . . . ?
C6 C7 C8 O3 31.5(5) . . . . ?
C6 C7 C1 C2 0.9(4) . . . . ?
C12 N2 C13 N1 -0.6(3) . . . . ?
C12 N2 C13 C14 177.3(3) . . . . ?
C12 N2 C13 C14A 179.0(14) . . . . ?
C12 C10 C11 O2 103.3(3) . . . . ?
C1 C7 C8 O1 -29.7(3) . . . . ?
C1 C7 C8 C9 90.6(2) . . . . ?
C1 C7 C8 O3 -153.2(4) . . . . ?
C1 C7 C6 C5 -0.5(4) . . . . ?
C11 C10 C12 Cl1 0.5(4) . . . . ?
C11 C10 C12 N2 -177.8(2) . . . . ?
C14 C15 C16 C17 -177.0(6) . . . . ?
C5 C3 C2 C1 -0.7(4) . . . . ?
C2 C3 C5 C6 1.1(4) . . . . ?
C4 C3 C5 C6 -178.5(2) . . . . ?
C4 C3 C2 C1 178.8(3) . . . . ?
C14A C15A C16A C17A 62(3) . . . . ?
